data_2103200
loop_
_publ_author_name
'Marsh, Richard E.'
'Kapon, Moshe'
'Hu, Shengzhi'
'Herbstein, Frank H.'

_publ_section_title
;
 Some 60 new space-group corrections
;
_journal_issue 1
_journal_name_full 'Acta Crystallographica Section B'
_journal_page_first 62
_journal_page_last 77
_journal_paper_doi 10.1107/S0108768101017128
_journal_volume 58
_journal_year 2002
_chemical_formula_moiety '(C60) (C28 H20) (C6 H6)3'
_chemical_formula_sum 'C106 H38'
_chemical_name_systematic
;
C60-fullerene 5,6,11,12-tetrahydro-5,12(1',2'):6,11(1'',2'')
-dibenzenodibenzo(a,e)cyclo-octene benzene solvate
;
_space_group_IT_number 12
_symmetry_cell_setting monoclinic
_symmetry_space_group_name_Hall '-C 2y'
_symmetry_space_group_name_H-M 'C 1 2/m 1'
_cell_angle_alpha 90.00
_cell_angle_beta 110.970
_cell_angle_gamma 90.00
_cell_length_a 13.260
_cell_length_b 15.177
_cell_length_c 15.764
_cell_volume 2962.340
_cod_data_source_file bm0047.cif
_cod_data_source_block CSD_CIF_Table_39S
_cod_original_sg_symbol_H-M ' C2/m  '
_cod_original_formula_sum ' C60, C28H20, 3(C6H6) '
_cod_database_code 2103200

loop_
_symmetry_equiv_pos_as_xyz
'x, y, z'
'-x, y, -z'
'x+1/2, y+1/2, z'
'-x+1/2, y+1/2, -z'
'-x, -y, -z'
'x, -y, z'
'-x+1/2, -y+1/2, -z'
'x+1/2, -y+1/2, z'

loop_
_atom_site_label
_atom_site_fract_x
_atom_site_fract_y
_atom_site_fract_z
C1 .1194 .0 -.0046
C2 .0132 .0 -.0965
C3 -.0562 .0811 -.1036
C4 -.0554 .1538 -.1570
C5 -.1210 .2246 -.1600
C6 -.1886 .2242 -.1114
C7 -.1896 .1517 -.0571
C8 -.1229 .0802 -.0531
C17 1.0691 .0455 .6574
C18 1.1490 .0901 .7235
C19 1.2271 .0446 .7904
C23 .5636 .0 -.0516
C24 .5304 .0767 -.0258
C27 -.7633 .0 .5006
C28 -.7016 .0 .5980
C29 -.6410 .0770 .6352
C30 -.5362 .0516 .7019
C31 .5429 .0946 .7136
C32 .6456 .0492 .7272
C33 .7038 .0904 .6880
C34 .7606 .0484 .6468
C35 .7639 .0764 .5544
C45 -.7132 .1440 .4767
C46 -.6516 .1486 .5759
C47 -.5540 .1988 .5880
C48 -.4638 .1703 .6566
C49 -.3597 .1715 .6372
C50 -.3503 .1934 .5703
C57 -.5506 .2268 .5061

loop_
_atom_type_symbol
C
